data_9003438
loop_
_publ_author_name
'Hughes, John M.'
'Ertl, Andreas'
'Bernhardt, Heinz-J\"urgen'
'Rossman, George R.'
'Rakovan, John F.'

_publ_section_title
;
 Mn-rich fluorapatite from Austria: Crystal structure, chemical analysis, and
 spectroscopic investigations
;
_journal_name_full 'American Mineralogist'
_journal_page_first 629
_journal_page_last 632
_journal_volume 89
_journal_year 2004
_chemical_formula_sum 'Ca4.32 F Mn0.68 O12 P3'
_chemical_name_mineral Fluorapatite
_space_group_IT_number 176
_symmetry_space_group_name_Hall '-P 6c'
_symmetry_space_group_name_H-M 'P 63/m'
_cell_angle_alpha 90
_cell_angle_beta 90
_cell_angle_gamma 120
_cell_length_a 9.3429
_cell_length_b 9.3429
_cell_length_c 6.8110
_cell_formula_units_Z 2
_cell_volume 514.879
_cod_depositor_comments
;
    Correcting the spelling of the title ("Autria"->"Austria") after
    consulting bibliography at http://ammin.geoscienceworld.org/content/89/4/629.abstract

    Correcting syntax of author names and manually adding full author
    first names from the bibliographic data at
    http://ammin.geoscienceworld.org/content/89/4/629.abstract

    Saulius Gra\<zulis
    2013-09-22
;
_cod_original_formula_sum '(Ca4.32 Mn.68) P3 O12 F'
_cod_database_code 9003438

loop_
_symmetry_equiv_pos_as_xyz
x,y,z
-x+y,-x,1/2-z
x-y,x,1/2+z
y,-x+y,-z
-y,x-y,z
x,y,1/2-z
-x,-y,1/2+z
x-y,x,-z
-x+y,-x,z
-y,x-y,1/2-z
y,-x+y,1/2+z
-x,-y,-z

loop_
_atom_site_aniso_label
_atom_site_aniso_U_11
_atom_site_aniso_U_22
_atom_site_aniso_U_33
_atom_site_aniso_U_12
_atom_site_aniso_U_13
_atom_site_aniso_U_23
Ca1 0.01370 0.01370 0.01180 0.00683 0.00000 0.00000
Mn1 0.01370 0.01370 0.01180 0.00683 0.00000 0.00000
Ca2 0.01390 0.01240 0.01150 0.00690 0.00000 0.00000
Mn2 0.01390 0.01240 0.01150 0.00690 0.00000 0.00000
P 0.00910 0.00790 0.01170 0.00430 0.00000 0.00000
O1 0.02020 0.00860 0.01900 0.00740 0.00000 0.00000
O2 0.00960 0.01380 0.06200 0.00480 0.00000 0.00000
O3 0.05370 0.02460 0.01560 0.02840 0.01420 0.00660
F 0.01760 0.01760 0.05600 0.00880 0.00000 0.00000

loop_
_atom_site_label
_atom_site_fract_x
_atom_site_fract_y
_atom_site_fract_z
_atom_site_occupancy
_atom_site_U_iso_or_equiv
Ca1 0.33333 0.66667 -0.00256 0.72000 0.01310
Mn1 0.33333 0.66667 -0.00256 0.28000 0.01310
Ca2 0.75861 0.75194 0.25000 0.96000 0.01240
Mn2 0.75861 0.75194 0.25000 0.04000 0.01240
P 0.60081 0.97137 0.25000 1.00000 0.00950
O1 0.66900 0.15855 0.25000 1.00000 0.01590
O2 0.41110 0.87670 0.25000 1.00000 0.02880
O3 0.65910 0.91763 0.07010 1.00000 0.02740
F 0.00000 0.00000 0.25000 1.00000 0.03050

loop_
_cod_related_entry_id
_cod_related_entry_database
_cod_related_entry_code
1 AMCSD 0003527
2 AMCSD 0003528

loop_
_[local]_alternative_name_id
_[local]_alternative_name_type
_[local]_alternative_name_source
_[local]_alternative_name_source_id
_[local]_alternative_name_value
1 mineral AMCSD 0003527 "Fluorapatite"
2 mineral AMCSD 0003528 "Apatite-(CaF)"

_database_code_amcsd 0003527
